data_1557666
loop_
_publ_author_name
'Konieczny, Piotr'
'Pel&#x0337;ka, Robert'
'Masuda, Yuka'
'Sakata, Shiomi'
'Kayahara, Saori'
'Irie, Natsumi'
'Kajiwara, Takashi'
'Baran, Stanisl&#x0337;aw'

_publ_section_title
;
 Anisotropy of Spin--Lattice Relaxations in Mononuclear Tb3+
 Single-Molecule Magnets
;
_journal_name_full 'The Journal of Physical Chemistry C'
_journal_paper_doi 10.1021/acs.jpcc.9b11057
_journal_year 2020
_chemical_formula_sum 'C61 H66 F3 N8 O15 S Tb Zn2'
_chemical_formula_weight 1529.93
_space_group_crystal_system trigonal
_space_group_IT_number 155
_space_group_name_Hall 'R 3 2"'
_space_group_name_H-M_alt 'R 3 2 :H'
_atom_sites_solution_hydrogens geom
_atom_sites_solution_primary direct
_atom_sites_solution_secondary difmap
_audit_creation_method SHELXL-2013
_cell_angle_alpha 90
_cell_angle_beta 90
_cell_angle_gamma 120
_cell_formula_units_Z 3
_cell_length_a 11.8682(4)
_cell_length_b 11.8682(4)
_cell_length_c 38.4392(16)
_cell_measurement_reflns_used 5532
_cell_measurement_temperature 153(2)
_cell_measurement_theta_max 31.7574
_cell_measurement_theta_min 2.9019
_cell_volume 4688.9(3)
_computing_cell_refinement 'CrystalClear ver. 1.4'
_computing_data_collection 'CrystalClear ver. 1.4'
_computing_data_reduction CrystalStructure
_computing_molecular_graphics OrtepIII
_computing_structure_refinement 'SHELXL-2013 (Sheldrick, 2013)'
_computing_structure_solution SIR97
_diffrn_ambient_temperature 153(2)
_diffrn_detector CCD
_diffrn_detector_area_resol_mean 28.5714
_diffrn_measured_fraction_theta_full 0.975
_diffrn_measured_fraction_theta_max 0.984
_diffrn_measurement_device
;
AFC11 (Right): Eulerian 3 circle
;
_diffrn_measurement_device_type
;
Rigaku Saturn724+ (4x4 bin mode)
;
_diffrn_measurement_specimen_support Fiber
_diffrn_radiation_monochromator Confocal
_diffrn_radiation_type 'Mo K\a'
_diffrn_radiation_wavelength 0.71075
_diffrn_reflns_av_R_equivalents 0.0400
_diffrn_reflns_av_unetI/netI 0.0200
_diffrn_reflns_Laue_measured_fraction_full 0.975
_diffrn_reflns_Laue_measured_fraction_max 0.984
_diffrn_reflns_limit_h_max 16
_diffrn_reflns_limit_h_min -16
_diffrn_reflns_limit_k_max 16
_diffrn_reflns_limit_k_min -16
_diffrn_reflns_limit_l_max 53
_diffrn_reflns_limit_l_min -54
_diffrn_reflns_number 19023
_diffrn_reflns_point_group_measured_fraction_full 0.974
_diffrn_reflns_point_group_measured_fraction_max 0.984
_diffrn_reflns_theta_full 25.242
_diffrn_reflns_theta_max 29.964
_diffrn_reflns_theta_min 2.902
_diffrn_source 'Rotating Anode'
_exptl_absorpt_coefficient_mu 1.996
_exptl_absorpt_correction_T_max 1.0000
_exptl_absorpt_correction_T_min 0.8024
_exptl_absorpt_correction_type multi-scan
_exptl_crystal_colour yellow
_exptl_crystal_density_diffrn 1.625
_exptl_crystal_density_method 'not measured'
_exptl_crystal_description 'hexagonal prism'
_exptl_crystal_F_000 2328
_exptl_crystal_size_max 0.100
_exptl_crystal_size_mid 0.100
_exptl_crystal_size_min 0.080
_refine_diff_density_max 1.261
_refine_diff_density_min -0.537
_refine_diff_density_rms 0.069
_refine_ls_abs_structure_details
;
 Refined as an inversion twin.
;
_refine_ls_abs_structure_Flack 0.462(14)
_refine_ls_extinction_method none
_refine_ls_goodness_of_fit_ref 1.066
_refine_ls_hydrogen_treatment 'riding model'
_refine_ls_matrix_type full
_refine_ls_number_parameters 152
_refine_ls_number_reflns 3012
_refine_ls_number_restraints 0
_refine_ls_restrained_S_all 1.066
_refine_ls_R_factor_all 0.0258
_refine_ls_R_factor_gt 0.0255
_refine_ls_shift/su_max 0.000
_refine_ls_shift/su_mean 0.000
_refine_ls_structure_factor_coef Fsqd
_refine_ls_weighting_details 'w=1/[\s^2^(Fo^2^)+(0.0378P)^2^+4.1468P] where P=(Fo^2^+2Fc^2^)/3'
_refine_ls_weighting_scheme calc
_refine_ls_wR_factor_gt 0.0645
_refine_ls_wR_factor_ref 0.0648
_reflns_Friedel_coverage 0.761
_reflns_Friedel_fraction_full 0.973
_reflns_Friedel_fraction_max 0.983
_reflns_number_gt 2978
_reflns_number_total 3012
_reflns_threshold_expression 'I > 2\s(I)'
_cod_data_source_file jp9b11057_si_002.cif
_cod_data_source_block Tb_complex1
_cod_depositor_comments
;
The following automatic conversions were performed:

data item '_exptl_absorpt_correction_type' value 'Multi-scan' was
changed to 'multi-scan' in accordance with the
/home/data/users/saulius/crontab/automatic-downloads/rss-feeds/ACS/lib/dictionaries/cif_core.dic
dictionary named 'cif_core.dic' version 2.4.2 last updated on
2011-04-26.

Automatic conversion script
Id: cif_fix_values 7556 2019-12-06 15:28:31Z antanas 
;
_cod_original_cell_volume 4688.9(4)
_cod_database_code 1557666
_shelx_space_group_comment
;
The symmetry employed for this shelxl refinement is uniquely defined
by the following loop, which should always be used as a source of
symmetry information in preference to the above space-group names.
They are only intended as comments.
;
_shelx_estimated_absorpt_t_min 0.825
_shelx_estimated_absorpt_t_max 0.857
_shelxl_version_number 2013-4

loop_
_space_group_symop_operation_xyz
'x, y, z'
'-y, x-y, z'
'-x+y, -x, z'
'x-y, -y, -z'
'-x, -x+y, -z'
'y, x, -z'
'x+2/3, y+1/3, z+1/3'
'-y+2/3, x-y+1/3, z+1/3'
'-x+y+2/3, -x+1/3, z+1/3'
'x-y+2/3, -y+1/3, -z+1/3'
'-x+2/3, -x+y+1/3, -z+1/3'
'y+2/3, x+1/3, -z+1/3'
'x+1/3, y+2/3, z+2/3'
'-y+1/3, x-y+2/3, z+2/3'
'-x+y+1/3, -x+2/3, z+2/3'
'x-y+1/3, -y+2/3, -z+2/3'
'-x+1/3, -x+y+2/3, -z+2/3'
'y+1/3, x+2/3, -z+2/3'

loop_
_atom_site_label
_atom_site_type_symbol
_atom_site_fract_x
_atom_site_fract_y
_atom_site_fract_z
_atom_site_U_iso_or_equiv
_atom_site_adp_type
_atom_site_occupancy
_atom_site_site_symmetry_order
_atom_site_calc_flag
_atom_site_refinement_flags_posn
_atom_site_refinement_flags_adp
_atom_site_refinement_flags_occupancy
_atom_site_disorder_assembly
_atom_site_disorder_group
Tb Tb 0.0000 0.0000 0.0000 0.02626(9) Uani 1 6 d S T P . .
Zn Zn 0.0000 0.0000 0.08757(2) 0.02758(11) Uani 1 3 d S T P . .
O1 O 0.2958(2) 0.1362(3) -0.00350(5) 0.0351(5) Uani 1 1 d . . . . .
O2 O 0.14297(19) 0.09533(19) 0.04765(5) 0.0297(5) Uani 1 1 d . . . . .
C1 C 0.3795(4) 0.1348(4) -0.02983(9) 0.0422(7) Uani 1 1 d . . . . .
H1 H 0.4272 0.2208 -0.0407 0.063 Uiso 1 1 calc R U . . .
H2 H 0.3275 0.0698 -0.0475 0.063 Uiso 1 1 calc R U . . .
H3 H 0.4414 0.1127 -0.0194 0.063 Uiso 1 1 calc R U . . .
C2 C 0.3506(3) 0.2203(3) 0.02359(8) 0.0321(6) Uani 1 1 d . . . . .
C3 C 0.4770(3) 0.3215(3) 0.02544(10) 0.0390(7) Uani 1 1 d . . . . .
H4 H 0.5364 0.3346 0.0072 0.047 Uiso 1 1 calc R U . . .
C4 C 0.5178(3) 0.4047(3) 0.05410(11) 0.0459(9) Uani 1 1 d . . . . .
H5 H 0.6053 0.4740 0.0555 0.055 Uiso 1 1 calc R U . . .
C5 C 0.4328(3) 0.3868(3) 0.08003(10) 0.0432(8) Uani 1 1 d . . . . .
H6 H 0.4608 0.4461 0.0990 0.052 Uiso 1 1 calc R U . . .
C6 C 0.3025(3) 0.2809(3) 0.07946(9) 0.0352(6) Uani 1 1 d . . . . .
C7 C 0.2604(3) 0.1946(3) 0.05085(8) 0.0292(5) Uani 1 1 d . . . . .
C8 C 0.2170(4) 0.2750(3) 0.10699(9) 0.0414(7) Uani 1 1 d . . . . .
H7 H 0.2519 0.3463 0.1227 0.050 Uiso 1 1 calc R U . . .
N1 N 0.0988(4) 0.1844(2) 0.11274(6) 0.0381(5) Uani 1 1 d . . . . .
C9 C 0.0361(4) 0.2060(4) 0.14307(9) 0.0507(9) Uani 1 1 d . . . . .
H8 H -0.0574 0.1715 0.1383 0.061 Uiso 1 1 calc R U . . .
H9 H 0.0768 0.3004 0.1478 0.061 Uiso 1 1 calc R U . . .
C10 C 0.0522(6) 0.1365(5) 0.17471(9) 0.0633(14) Uani 1 1 d . . . . .
H10 H 0.1458 0.1768 0.1805 0.076 Uiso 1 1 calc R U . . .
H11 H 0.0075 0.1481 0.1950 0.076 Uiso 1 1 calc R U . . .
N2 N 0.0000 0.0000 0.16849(11) 0.0517(11) Uani 1 3 d S T P . .
O3 O 0.452(4) 0.783(4) 0.1701(12) 0.112(7) Uani 0.5 1 d . . P . .
S S 0.3333 0.6667 0.1613(2) 0.061(2) Uani 0.5 3 d S T P . .
C11 C 0.3333 0.6667 0.1142(4) 0.061(3) Uani 0.5 3 d S T P . .
F F 0.3396(7) 0.7724(7) 0.10079(19) 0.086(2) Uani 0.5 1 d . . P . .

loop_
_atom_site_aniso_label
_atom_site_aniso_U_11
_atom_site_aniso_U_22
_atom_site_aniso_U_33
_atom_site_aniso_U_23
_atom_site_aniso_U_13
_atom_site_aniso_U_12
Tb 0.03048(11) 0.03048(11) 0.01782(12) 0.000 0.000 0.01524(5)
Zn 0.03177(16) 0.03177(16) 0.0192(2) 0.000 0.000 0.01588(8)
O1 0.0308(8) 0.0387(14) 0.0328(9) 0.0024(10) 0.0016(7) 0.0151(10)
O2 0.0243(8) 0.0316(12) 0.0277(8) -0.0017(7) -0.0028(7) 0.0099(7)
C1 0.0421(17) 0.052(2) 0.0364(16) 0.0050(14) 0.0057(13) 0.0269(16)
C2 0.0296(13) 0.0303(13) 0.0371(15) 0.0049(11) -0.0045(11) 0.0155(11)
C3 0.0254(13) 0.0345(15) 0.054(2) 0.0110(13) 0.0008(13) 0.0128(12)
C4 0.0284(14) 0.0338(15) 0.065(2) 0.0044(15) -0.0119(15) 0.0077(11)
C5 0.0367(16) 0.0338(16) 0.050(2) -0.0054(13) -0.0169(14) 0.0107(14)
C6 0.0335(14) 0.0296(14) 0.0378(15) -0.0039(12) -0.0120(12) 0.0122(12)
C7 0.0259(12) 0.0277(12) 0.0330(13) 0.0020(10) -0.0060(10) 0.0128(10)
C8 0.0485(19) 0.0377(16) 0.0331(15) -0.0098(13) -0.0116(14) 0.0178(14)
N1 0.0452(19) 0.0426(12) 0.0269(9) -0.0081(8) -0.0036(15) 0.0223(17)
C9 0.062(2) 0.055(2) 0.0346(17) -0.0155(16) 0.0009(16) 0.0281(19)
C10 0.091(4) 0.074(3) 0.0258(13) -0.0141(14) -0.007(2) 0.042(3)
N2 0.0647(18) 0.0647(18) 0.0257(18) 0.000 0.000 0.0324(9)
O3 0.081(12) 0.111(16) 0.091(17) -0.053(13) 0.002(11) 0.008(4)
S 0.0587(9) 0.0587(9) 0.067(6) 0.000 0.000 0.0293(4)
C11 0.050(4) 0.050(4) 0.083(9) 0.000 0.000 0.0249(19)
F 0.098(5) 0.072(4) 0.091(5) 0.032(4) 0.012(3) 0.045(3)

loop_
_atom_type_symbol
_atom_type_description
_atom_type_scat_dispersion_real
_atom_type_scat_dispersion_imag
_atom_type_scat_source
C C 0.0033 0.0016 'International Tables Vol C Tables 4.2.6.8 and 6.1.1.4'
H H 0.0000 0.0000 'International Tables Vol C Tables 4.2.6.8 and 6.1.1.4'
N N 0.0061 0.0033 'International Tables Vol C Tables 4.2.6.8 and 6.1.1.4'
O O 0.0106 0.0060 'International Tables Vol C Tables 4.2.6.8 and 6.1.1.4'
Zn Zn 0.2839 1.4301 'International Tables Vol C Tables 4.2.6.8 and 6.1.1.4'
Tb Tb -0.1723 4.1537 'International Tables Vol C Tables 4.2.6.8 and 6.1.1.4'
S S 0.1246 0.1234 'International Tables Vol C Tables 4.2.6.8 and 6.1.1.4'
F F 0.0171 0.0103 'International Tables Vol C Tables 4.2.6.8 and 6.1.1.4'

loop_
_geom_angle_atom_site_label_1
_geom_angle_atom_site_label_2
_geom_angle_atom_site_label_3
_geom_angle
_geom_angle_site_symmetry_1
_geom_angle_site_symmetry_3
_geom_angle_publ_flag
O2 Tb O2 166.26(10) . 5 ?
O2 Tb O2 122.86(10) . 4 ?
O2 Tb O2 66.46(8) 5 4 ?
O2 Tb O2 66.46(8) . 2 ?
O2 Tb O2 106.56(10) 5 2 ?
O2 Tb O2 166.26(10) 4 2 ?
O2 Tb O2 106.56(10) . 6 ?
O2 Tb O2 66.46(8) 5 6 ?
O2 Tb O2 66.46(8) 4 6 ?
O2 Tb O2 122.86(10) 2 6 ?
O2 Tb O2 66.46(8) . 3 ?
O2 Tb O2 122.86(10) 5 3 ?
O2 Tb O2 106.56(10) 4 3 ?
O2 Tb O2 66.46(8) 2 3 ?
O2 Tb O2 166.26(10) 6 3 ?
O2 Tb Zn 140.75(5) . 4 ?
O2 Tb Zn 39.25(5) 5 4 ?
O2 Tb Zn 39.25(5) 4 4 ?
O2 Tb Zn 140.75(5) 2 4 ?
O2 Tb Zn 39.25(5) 6 4 ?
O2 Tb Zn 140.75(5) 3 4 ?
O2 Tb Zn 39.25(5) . . ?
O2 Tb Zn 140.75(5) 5 . ?
O2 Tb Zn 140.75(5) 4 . ?
O2 Tb Zn 39.25(5) 2 . ?
O2 Tb Zn 140.75(5) 6 . ?
O2 Tb Zn 39.25(5) 3 . ?
Zn Tb Zn 180.0 4 . ?
N1 Zn N1 100.98(8) 2 . ?
N1 Zn N1 100.97(8) 2 3 ?
N1 Zn N1 100.97(8) . 3 ?
N1 Zn O2 98.41(11) 2 3 ?
N1 Zn O2 158.53(10) . 3 ?
N1 Zn O2 84.20(10) 3 3 ?
N1 Zn O2 84.20(10) 2 2 ?
N1 Zn O2 98.42(11) . 2 ?
N1 Zn O2 158.52(10) 3 2 ?
O2 Zn O2 74.40(8) 3 2 ?
N1 Zn O2 158.53(10) 2 . ?
N1 Zn O2 84.20(10) . . ?
N1 Zn O2 98.41(11) 3 . ?
O2 Zn O2 74.40(8) 3 . ?
O2 Zn O2 74.40(8) 2 . ?
N1 Zn Tb 117.02(7) 2 . ?
N1 Zn Tb 117.02(7) . . ?
N1 Zn Tb 117.02(7) 3 . ?
O2 Zn Tb 44.28(5) 3 . ?
O2 Zn Tb 44.28(5) 2 . ?
O2 Zn Tb 44.28(5) . . ?
C2 O1 C1 118.1(3) . . ?
C7 O2 Zn 127.95(19) . . ?
C7 O2 Tb 133.77(18) . . ?
Zn O2 Tb 96.47(7) . . ?
O1 C2 C3 126.3(3) . . ?
O1 C2 C7 112.0(3) . . ?
C3 C2 C7 121.7(3) . . ?
C2 C3 C4 120.0(3) . . ?
C5 C4 C3 120.1(3) . . ?
C4 C5 C6 121.4(3) . . ?
C7 C6 C5 119.1(3) . . ?
C7 C6 C8 123.4(3) . . ?
C5 C6 C8 117.3(3) . . ?
O2 C7 C6 124.0(3) . . ?
O2 C7 C2 118.4(3) . . ?
C6 C7 C2 117.6(3) . . ?
N1 C8 C6 127.7(3) . . ?
C8 N1 C9 115.1(3) . . ?
C8 N1 Zn 126.1(3) . . ?
C9 N1 Zn 118.2(3) . . ?
N1 C9 C10 108.9(4) . . ?
N2 C10 C9 112.0(3) . . ?
C10 N2 C10 117.28(12) . 2 ?
C10 N2 C10 117.28(12) . 3 ?
C10 N2 C10 117.28(12) 2 3 ?
O3 O3 S 93(2) 12_455 10_565 ?
O3 O3 S 76.3(19) 12_455 . ?
S O3 S 16.7(8) 10_565 . ?
S S O3 87(2) 10_565 10_565 ?
S S O3 87(2) 10_565 12_455 ?
O3 S O3 119.7(4) 10_565 12_455 ?
S S O3 87(2) 10_565 11 ?
O3 S O3 119.7(4) 10_565 11 ?
O3 S O3 119.7(4) 12_455 11 ?
S S O3 76.3(19) 10_565 2_665 ?
O3 S O3 120(6) 10_565 2_665 ?
O3 S O3 117(6) 12_455 2_665 ?
O3 S O3 11(4) 11 2_665 ?
S S O3 76.3(19) 10_565 3_565 ?
O3 S O3 11(4) 10_565 3_565 ?
O3 S O3 120(6) 12_455 3_565 ?
O3 S O3 117(6) 11 3_565 ?
O3 S O3 114.6(14) 2_665 3_565 ?
S S O3 76.3(19) 10_565 . ?
O3 S O3 117(6) 10_565 . ?
O3 S O3 11(4) 12_455 . ?
O3 S O3 120(6) 11 . ?
O3 S O3 114.6(14) 2_665 . ?
O3 S O3 114.6(14) 3_565 . ?
S S C11 179.986(1) 10_565 . ?
O3 S C11 93(2) 10_565 . ?
O3 S C11 93(2) 12_455 . ?
O3 S C11 93(2) 11 . ?
O3 S C11 103.7(19) 2_665 . ?
O3 S C11 103.7(19) 3_565 . ?
O3 S C11 103.7(19) . . ?
S S C11 0.011(1) 10_565 10_565 ?
O3 S C11 87(2) 10_565 10_565 ?
O3 S C11 87(2) 12_455 10_565 ?
O3 S C11 87(2) 11 10_565 ?
O3 S C11 76.3(19) 2_665 10_565 ?
O3 S C11 76.3(19) 3_565 10_565 ?
O3 S C11 76.3(19) . 10_565 ?
C11 S C11 180.0 . 10_565 ?
F C11 F 105.7(9) 2_665 . ?
F C11 F 105.7(9) 2_665 3_565 ?
F C11 F 105.7(9) . 3_565 ?
F C11 S 113.0(8) 2_665 . ?
F C11 S 113.0(8) . . ?
F C11 S 113.0(8) 3_565 . ?
F C11 S 113.0(8) 2_665 10_565 ?
F C11 S 113.0(8) . 10_565 ?
F C11 S 113.0(8) 3_565 10_565 ?
S C11 S 0.0 . 10_565 ?

loop_
_geom_bond_atom_site_label_1
_geom_bond_atom_site_label_2
_geom_bond_distance
_geom_bond_site_symmetry_2
_geom_bond_publ_flag
Tb O2 2.3651(19) . ?
Tb O2 2.3651(19) 5 ?
Tb O2 2.3651(19) 4 ?
Tb O2 2.3651(19) 2 ?
Tb O2 2.3651(19) 6 ?
Tb O2 2.3651(19) 3 ?
Tb Zn 3.3663(4) 4 ?
Tb Zn 3.3663(4) . ?
Zn N1 2.129(2) 2 ?
Zn N1 2.129(2) . ?
Zn N1 2.129(2) 3 ?
Zn O2 2.144(2) 3 ?
Zn O2 2.144(2) 2 ?
Zn O2 2.144(2) . ?
O1 C2 1.361(4) . ?
O1 C1 1.424(4) . ?
O2 C7 1.305(3) . ?
C2 C3 1.377(4) . ?
C2 C7 1.419(4) . ?
C3 C4 1.395(5) . ?
C4 C5 1.357(6) . ?
C5 C6 1.424(5) . ?
C6 C7 1.413(4) . ?
C6 C8 1.444(5) . ?
C8 N1 1.290(5) . ?
N1 C9 1.473(5) . ?
C9 C10 1.534(6) . ?
C10 N2 1.436(5) . ?
N2 C10 1.436(5) 2 ?
N2 C10 1.436(5) 3 ?
O3 O3 0.27(10) 12_455 ?
O3 S 1.395(9) 10_565 ?
O3 S 1.434(12) . ?
S S 0.413(19) 10_565 ?
S O3 1.395(9) 10_565 ?
S O3 1.395(9) 12_455 ?
S O3 1.395(9) 11 ?
S O3 1.434(12) 2_665 ?
S O3 1.434(12) 3_565 ?
S C11 1.81(2) . ?
S C11 2.222(19) 10_565 ?
C11 F 1.325(9) 2_665 ?
C11 F 1.325(9) . ?
C11 F 1.325(9) 3_565 ?
C11 S 2.222(19) 10_565 ?

loop_
_geom_torsion_atom_site_label_1
_geom_torsion_atom_site_label_2
_geom_torsion_atom_site_label_3
_geom_torsion_atom_site_label_4
_geom_torsion
_geom_torsion_site_symmetry_1
_geom_torsion_site_symmetry_2
_geom_torsion_site_symmetry_3
_geom_torsion_site_symmetry_4
_geom_torsion_publ_flag
C1 O1 C2 C3 12.5(5) . . . . ?
C1 O1 C2 C7 -168.8(3) . . . . ?
O1 C2 C3 C4 176.3(3) . . . . ?
C7 C2 C3 C4 -2.3(5) . . . . ?
C2 C3 C4 C5 -0.6(5) . . . . ?
C3 C4 C5 C6 2.5(5) . . . . ?
C4 C5 C6 C7 -1.5(5) . . . . ?
C4 C5 C6 C8 -175.9(3) . . . . ?
Zn O2 C7 C6 -18.8(4) . . . . ?
Tb O2 C7 C6 142.1(2) . . . . ?
Zn O2 C7 C2 163.03(19) . . . . ?
Tb O2 C7 C2 -36.1(4) . . . . ?
C5 C6 C7 O2 -179.4(3) . . . . ?
C8 C6 C7 O2 -5.4(5) . . . . ?
C5 C6 C7 C2 -1.3(4) . . . . ?
C8 C6 C7 C2 172.7(3) . . . . ?
O1 C2 C7 O2 2.7(4) . . . . ?
C3 C2 C7 O2 -178.5(3) . . . . ?
O1 C2 C7 C6 -175.6(3) . . . . ?
C3 C2 C7 C6 3.2(4) . . . . ?
C7 C6 C8 N1 10.5(6) . . . . ?
C5 C6 C8 N1 -175.4(4) . . . . ?
C6 C8 N1 C9 180.0(4) . . . . ?
C6 C8 N1 Zn 9.4(6) . . . . ?
C8 N1 C9 C10 -94.8(4) . . . . ?
Zn N1 C9 C10 76.6(4) . . . . ?
N1 C9 C10 N2 -56.8(5) . . . . ?
C9 C10 N2 C10 -85.4(6) . . . 2 ?
C9 C10 N2 C10 126.8(5) . . . 3 ?
O3 O3 S S -172(33) 12_455 . . 10_565 ?
O3 O3 S O3 109(31) 12_455 . . 10_565 ?
S O3 S O3 -79(3) 10_565 . . 10_565 ?
S O3 S O3 172(33) 10_565 . . 12_455 ?
O3 O3 S O3 -94(31) 12_455 . . 11 ?
S O3 S O3 78(2) 10_565 . . 11 ?
O3 O3 S O3 -104(33) 12_455 . . 2_665 ?
S O3 S O3 68(3) 10_565 . . 2_665 ?
O3 O3 S O3 120(33) 12_455 . . 3_565 ?
S O3 S O3 -68(3) 10_565 . . 3_565 ?
O3 O3 S C11 8(33) 12_455 . . . ?
S O3 S C11 179.986(15) 10_565 . . . ?
O3 O3 S C11 -172(33) 12_455 . . 10_565 ?
S O3 S C11 -0.012(3) 10_565 . . 10_565 ?
O3 S C11 F 64(3) 10_565 . . 2_665 ?
O3 S C11 F -176(3) 12_455 . . 2_665 ?
O3 S C11 F -56(3) 11 . . 2_665 ?
O3 S C11 F -58(3) 2_665 . . 2_665 ?
O3 S C11 F 62(3) 3_565 . . 2_665 ?
O3 S C11 F -178(3) . . . 2_665 ?
O3 S C11 F -176(3) 10_565 . . . ?
O3 S C11 F -56(3) 12_455 . . . ?
O3 S C11 F 64(3) 11 . . . ?
O3 S C11 F 62(3) 2_665 . . . ?
O3 S C11 F -178(3) 3_565 . . . ?
O3 S C11 F -58(3) . . . . ?
O3 S C11 F -56(3) 10_565 . . 3_565 ?
O3 S C11 F 64(3) 12_455 . . 3_565 ?
O3 S C11 F -176(3) 11 . . 3_565 ?
O3 S C11 F -178(3) 2_665 . . 3_565 ?
O3 S C11 F -58(3) 3_565 . . 3_565 ?
O3 S C11 F 62(3) . . . 3_565 ?
O3 S C11 S 154(25) 10_565 . . 10_565 ?
O3 S C11 S -86(25) 12_455 . . 10_565 ?
O3 S C11 S 34(25) 11 . . 10_565 ?
O3 S C11 S 33(25) 2_665 . . 10_565 ?
O3 S C11 S 153(25) 3_565 . . 10_565 ?
O3 S C11 S -87(25) . . . 10_565 ?
